data_7119897
loop_
_publ_author_name
'Karak, Suvendu'
'Kumar, Sushil'
'Bera, Saibal'
'D\'iaz, David D\'iaz'
'Banerjee, Subhrashis'
'Vanka, Kumar'
'Banerjee, Rahul'

_publ_section_title
;
 Interplaying anions in a supramolecular metallohydrogel to form metal
 organic frameworks.
;
_journal_issue 26
_journal_name_full 'Chemical communications (Cambridge, England)'
_journal_page_first 3705
_journal_page_last 3708
_journal_paper_doi 10.1039/c7cc00539c
_journal_volume 53
_journal_year 2017
_chemical_formula_moiety 'C12 H19 Br N2 O3 Zn'
_chemical_formula_sum 'C12 H19 Br N2 O3 Zn'
_chemical_formula_weight 384.57
_space_group_crystal_system orthorhombic
_space_group_IT_number 19
_space_group_name_Hall 'P 2ac 2ab'
_space_group_name_H-M_alt 'P 21 21 21'
_symmetry_space_group_name_Hall 'P 2ac 2ab'
_symmetry_space_group_name_H-M 'P 21 21 21'
_atom_sites_solution_hydrogens mixed
_audit_creation_method SHELXL-2016/4
_audit_update_record
;
2017-01-20 deposited with the CCDC.
2017-03-15 downloaded from the CCDC.
;
_cell_angle_alpha 90
_cell_angle_beta 90
_cell_angle_gamma 90
_cell_formula_units_Z 4
_cell_length_a 6.2078(6)
_cell_length_b 14.2553(11)
_cell_length_c 17.0701(16)
_cell_measurement_reflns_used 2238
_cell_measurement_temperature 293(2)
_cell_measurement_theta_max 25.00
_cell_measurement_theta_min 3.10
_cell_volume 1510.6(2)
_computing_structure_refinement 'SHELXL-2016/4 (Sheldrick, 2016)'
_diffrn_ambient_temperature 293(2)
_diffrn_measured_fraction_theta_full 0.985
_diffrn_measured_fraction_theta_max 0.984
_diffrn_measurement_device_type 'Supernova (Mo) X-Ray source'
_diffrn_measurement_method '\w scans'
_diffrn_radiation_type MoK\a
_diffrn_radiation_wavelength 0.71073
_diffrn_reflns_av_R_equivalents 0.1499
_diffrn_reflns_av_unetI/netI 0.1936
_diffrn_reflns_Laue_measured_fraction_full 0.985
_diffrn_reflns_Laue_measured_fraction_max 0.984
_diffrn_reflns_limit_h_max 3
_diffrn_reflns_limit_h_min -7
_diffrn_reflns_limit_k_max 16
_diffrn_reflns_limit_k_min -8
_diffrn_reflns_limit_l_max 19
_diffrn_reflns_limit_l_min -20
_diffrn_reflns_number 3427
_diffrn_reflns_point_group_measured_fraction_full 0.838
_diffrn_reflns_point_group_measured_fraction_max 0.838
_diffrn_reflns_theta_full 24.981
_diffrn_reflns_theta_max 24.981
_diffrn_reflns_theta_min 3.097
_exptl_absorpt_coefficient_mu 4.276
_exptl_absorpt_correction_T_max 0.463
_exptl_absorpt_correction_T_min 0.373
_exptl_absorpt_correction_type multi-scan
_exptl_absorpt_process_details Crysalispro
_exptl_crystal_colour COLORLESS
_exptl_crystal_density_diffrn 1.691
_exptl_crystal_description BLOCK
_exptl_crystal_F_000 776
_exptl_crystal_size_max 0.240
_exptl_crystal_size_mid 0.220
_exptl_crystal_size_min 0.180
_refine_diff_density_max 0.897
_refine_diff_density_min -1.095
_refine_diff_density_rms 0.196
_refine_ls_abs_structure_details
;
 Classical Flack method preferred over Parsons because s.u. lower.
;
_refine_ls_abs_structure_Flack -0.14(6)
_refine_ls_extinction_method none
_refine_ls_goodness_of_fit_ref 0.962
_refine_ls_hydrogen_treatment constr
_refine_ls_matrix_type full
_refine_ls_number_parameters 175
_refine_ls_number_reflns 2238
_refine_ls_number_restraints 0
_refine_ls_restrained_S_all 0.962
_refine_ls_R_factor_all 0.1519
_refine_ls_R_factor_gt 0.0997
_refine_ls_shift/su_max 0.002
_refine_ls_shift/su_mean 0.000
_refine_ls_structure_factor_coef Fsqd
_refine_ls_weighting_details 'w=1/[\s^2^(Fo^2^)+(0.1176P)^2^] where P=(Fo^2^+2Fc^2^)/3'
_refine_ls_weighting_scheme calc
_refine_ls_wR_factor_gt 0.2160
_refine_ls_wR_factor_ref 0.2708
_reflns_Friedel_coverage 0.450
_reflns_Friedel_fraction_full 0.629
_reflns_Friedel_fraction_max 0.630
_reflns_number_gt 1117
_reflns_number_total 2238
_reflns_threshold_expression 'I > 2\s(I)'
_cod_data_source_file c7cc00539c2.cif
_cod_data_source_block ZAIL-Br
_cod_database_code 7119897
_shelx_shelxl_version_number 2016/4
_shelx_space_group_comment
;
The symmetry employed for this shelxl refinement is uniquely defined
by the following loop, which should always be used as a source of
symmetry information in preference to the above space-group names.
They are only intended as comments.
;
_shelx_estimated_absorpt_t_min 0.427
_shelx_estimated_absorpt_t_max 0.513

loop_
_space_group_symop_operation_xyz
'x, y, z'
'-x+1/2, -y, z+1/2'
'x+1/2, -y+1/2, -z'
'-x, y+1/2, -z+1/2'

loop_
_atom_site_label
_atom_site_type_symbol
_atom_site_fract_x
_atom_site_fract_y
_atom_site_fract_z
_atom_site_U_iso_or_equiv
_atom_site_adp_type
_atom_site_occupancy
_atom_site_site_symmetry_order
_atom_site_calc_flag
_atom_site_refinement_flags_posn
_atom_site_refinement_flags_adp
C1 C 0.111(3) -0.5048(14) -0.5778(11) 0.040(5) Uani 1 1 d . .
C2 C -0.101(3) -0.5530(13) -0.5503(11) 0.037(4) Uani 1 1 d . .
H2 H -0.083292 -0.579362 -0.497678 0.044 Uiso 1 1 calc R U
C3 C -0.159(3) -0.6307(13) -0.6089(13) 0.044(5) Uani 1 1 d . .
H3 H -0.214377 -0.598202 -0.655295 0.052 Uiso 1 1 calc R U
C4 C 0.043(4) -0.684(2) -0.6372(18) 0.089(9) Uani 1 1 d . .
H4A H 0.169537 -0.654607 -0.616418 0.133 Uiso 1 1 calc R U
H4B H 0.048174 -0.683043 -0.693375 0.133 Uiso 1 1 calc R U
H4C H 0.036002 -0.747881 -0.619330 0.133 Uiso 1 1 calc R U
C5 C -0.339(4) -0.6918(16) -0.581(2) 0.082(10) Uani 1 1 d . .
H5A H -0.293237 -0.722074 -0.532981 0.099 Uiso 1 1 calc R U
H5B H -0.460185 -0.651799 -0.568298 0.099 Uiso 1 1 calc R U
C6 C -0.415(4) -0.766(2) -0.6361(18) 0.097(10) Uani 1 1 d . .
H6A H -0.512088 -0.738730 -0.673637 0.146 Uiso 1 1 calc R U
H6B H -0.489123 -0.813933 -0.607152 0.146 Uiso 1 1 calc R U
H6C H -0.294283 -0.792870 -0.662865 0.146 Uiso 1 1 calc R U
C7 C -0.240(3) -0.4154(14) -0.4793(11) 0.042(4) Uani 1 1 d . .
H7A H -0.102108 -0.383747 -0.484066 0.050 Uiso 1 1 calc R U
H7B H -0.350616 -0.367389 -0.480461 0.050 Uiso 1 1 calc R U
C8 C -0.247(3) -0.4606(15) -0.4021(10) 0.045(5) Uani 1 1 d . .
C9 C -0.076(3) -0.4600(14) -0.3544(12) 0.043(5) Uani 1 1 d . .
H9 H 0.050208 -0.431058 -0.371189 0.052 Uiso 1 1 calc R U
C10 C -0.420(3) -0.4994(17) -0.7814(14) 0.054(6) Uani 1 1 d . .
H10 H -0.537401 -0.505972 -0.748126 0.064 Uiso 1 1 calc R U
C11 C -0.080(4) -0.4472(16) -0.8041(10) 0.046(5) Uani 1 1 d . .
H11 H 0.045225 -0.418716 -0.786190 0.055 Uiso 1 1 calc R U
C12 C -0.078(3) -0.4827(17) -0.8763(12) 0.051(5) Uani 1 1 d . .
H12 H 0.037380 -0.470493 -0.909657 0.061 Uiso 1 1 calc R U
N1 N -0.269(2) -0.4759(11) -0.5494(8) 0.038(4) Uani 1 1 d . .
H1 H -0.414017 -0.502582 -0.550400 0.046 Uiso 1 1 calc R U
N2 N -0.243(3) -0.4491(11) -0.7570(9) 0.045(4) Uani 1 1 d . .
O1 O 0.102(2) -0.4464(11) -0.6307(8) 0.055(4) Uani 1 1 d . .
O2 O 0.276(2) -0.5263(11) -0.5383(8) 0.052(4) Uani 1 1 d . .
O3 O -0.550(2) -0.3482(10) -0.6437(11) 0.059(4) Uani 1 1 d . .
H3A H -0.628803 -0.380650 -0.676842 0.088 Uiso 1 1 d R U
H3B H -0.603783 -0.356900 -0.596493 0.088 Uiso 1 1 d R U
ZN1 Zn -0.2181(3) -0.38934(15) -0.64744(14) 0.0413(7) Uani 1 1 d . .
BR1 Br -0.1001(4) -0.23114(17) -0.64327(18) 0.0694(9) Uani 1 1 d . .

loop_
_atom_site_aniso_label
_atom_site_aniso_U_11
_atom_site_aniso_U_22
_atom_site_aniso_U_33
_atom_site_aniso_U_23
_atom_site_aniso_U_13
_atom_site_aniso_U_12
C1 0.040(11) 0.049(12) 0.032(9) -0.019(10) 0.010(10) 0.003(11)
C2 0.031(9) 0.050(11) 0.028(8) -0.016(9) -0.012(9) -0.002(9)
C3 0.043(11) 0.034(10) 0.054(12) -0.003(9) -0.004(10) -0.001(9)
C4 0.070(15) 0.098(19) 0.10(2) -0.01(2) 0.016(19) -0.004(17)
C5 0.073(18) 0.042(13) 0.13(3) -0.021(15) 0.021(18) -0.024(14)
C6 0.058(14) 0.12(2) 0.11(2) -0.04(2) 0.014(18) -0.036(18)
C7 0.034(10) 0.051(10) 0.041(9) 0.004(9) 0.004(10) 0.006(10)
C8 0.052(13) 0.059(12) 0.024(8) 0.003(9) 0.002(10) 0.004(13)
C9 0.034(9) 0.063(12) 0.031(9) -0.001(11) 0.019(10) 0.008(10)
C10 0.030(10) 0.066(14) 0.065(14) 0.005(13) -0.002(11) -0.003(11)
C11 0.049(11) 0.068(14) 0.021(9) 0.007(9) -0.010(10) -0.029(12)
C12 0.040(11) 0.077(14) 0.034(10) -0.009(11) 0.008(9) -0.002(12)
N1 0.024(7) 0.052(9) 0.039(7) -0.021(8) 0.000(7) -0.016(8)
N2 0.043(9) 0.050(9) 0.041(8) 0.001(8) 0.010(9) 0.008(9)
O1 0.033(6) 0.081(10) 0.050(8) 0.015(9) -0.003(8) -0.009(8)
O2 0.037(7) 0.074(9) 0.044(8) 0.000(8) -0.001(7) 0.004(8)
O3 0.034(6) 0.060(8) 0.082(11) 0.003(11) 0.010(9) 0.005(7)
ZN1 0.0385(11) 0.0501(13) 0.0354(11) -0.0007(11) 0.0017(11) -0.0041(11)
BR1 0.0688(15) 0.0519(13) 0.0875(17) -0.0017(15) -0.0106(17) -0.0124(12)

loop_
_atom_type_symbol
_atom_type_description
_atom_type_scat_dispersion_real
_atom_type_scat_dispersion_imag
_atom_type_scat_source
C C 0.0033 0.0016 'International Tables Vol C Tables 4.2.6.8 and 6.1.1.4'
H H 0.0000 0.0000 'International Tables Vol C Tables 4.2.6.8 and 6.1.1.4'
N N 0.0061 0.0033 'International Tables Vol C Tables 4.2.6.8 and 6.1.1.4'
O O 0.0106 0.0060 'International Tables Vol C Tables 4.2.6.8 and 6.1.1.4'
Zn Zn 0.2839 1.4301 'International Tables Vol C Tables 4.2.6.8 and 6.1.1.4'
Br Br -0.2901 2.4595 'International Tables Vol C Tables 4.2.6.8 and 6.1.1.4'

loop_
_geom_angle_atom_site_label_1
_geom_angle_atom_site_label_2
_geom_angle_atom_site_label_3
_geom_angle
_geom_angle_site_symmetry_1
_geom_angle_site_symmetry_3
O1 C1 O2 126.5(19) . .
O1 C1 C2 118.7(18) . .
O2 C1 C2 114.6(17) . .
N1 C2 C3 111.9(13) . .
N1 C2 C1 105.3(15) . .
C3 C2 C1 108.5(15) . .
N1 C2 H2 110.3 . .
C3 C2 H2 110.3 . .
C1 C2 H2 110.3 . .
C5 C3 C2 112.7(19) . .
C5 C3 C4 114.7(19) . .
C2 C3 C4 111.9(17) . .
C5 C3 H3 105.5 . .
C2 C3 H3 105.5 . .
C4 C3 H3 105.5 . .
C3 C4 H4A 109.5 . .
C3 C4 H4B 109.5 . .
H4A C4 H4B 109.5 . .
C3 C4 H4C 109.5 . .
H4A C4 H4C 109.5 . .
H4B C4 H4C 109.5 . .
C6 C5 C3 117(2) . .
C6 C5 H5A 108.1 . .
C3 C5 H5A 108.1 . .
C6 C5 H5B 108.1 . .
C3 C5 H5B 108.1 . .
H5A C5 H5B 107.3 . .
C5 C6 H6A 109.5 . .
C5 C6 H6B 109.5 . .
H6A C6 H6B 109.5 . .
C5 C6 H6C 109.5 . .
H6A C6 H6C 109.5 . .
H6B C6 H6C 109.5 . .
C8 C7 N1 117.6(16) . .
C8 C7 H7A 107.9 . .
N1 C7 H7A 107.9 . .
C8 C7 H7B 107.9 . .
N1 C7 H7B 107.9 . .
H7A C7 H7B 107.2 . .
C9 C8 C12 114.9(16) . 2_445
C9 C8 C7 121.3(19) . .
C12 C8 C7 123.4(18) 2_445 .
C8 C9 C10 122.2(18) . 2_445
C8 C9 H9 118.9 . .
C10 C9 H9 118.9 2_445 .
N2 C10 C9 120.7(19) . 2_444
N2 C10 H10 119.7 . .
C9 C10 H10 119.7 2_444 .
N2 C11 C12 125(2) . .
N2 C11 H11 117.4 . .
C12 C11 H11 117.4 . .
C11 C12 C8 119.5(19) . 2_444
C11 C12 H12 120.2 . .
C8 C12 H12 120.2 2_444 .
C7 N1 C2 110.4(13) . .
C7 N1 ZN1 106.4(11) . .
C2 N1 ZN1 108.4(11) . .
C7 N1 H1 110.5 . .
C2 N1 H1 110.5 . .
ZN1 N1 H1 110.5 . .
C11 N2 C10 116.5(16) . .
C11 N2 ZN1 119.8(13) . .
C10 N2 ZN1 123.4(14) . .
C1 O1 ZN1 113.1(13) . .
ZN1 O3 H3A 111.8 . .
ZN1 O3 H3B 110.7 . .
H3A O3 H3B 107.6 . .
N2 ZN1 N1 117.9(6) . .
N2 ZN1 O3 93.9(7) . .
N1 ZN1 O3 89.7(6) . .
N2 ZN1 O1 91.9(6) . .
N1 ZN1 O1 79.1(5) . .
O3 ZN1 O1 168.8(6) . .
N2 ZN1 BR1 116.3(5) . .
N1 ZN1 BR1 125.4(4) . .
O3 ZN1 BR1 92.0(4) . .
O1 ZN1 BR1 93.9(4) . .

loop_
_geom_bond_atom_site_label_1
_geom_bond_atom_site_label_2
_geom_bond_distance
_geom_bond_site_symmetry_2
C1 O1 1.23(2) .
C1 O2 1.26(2) .
C1 C2 1.56(3) .
C2 N1 1.51(2) .
C2 C3 1.53(3) .
C2 H2 0.9800 .
C3 C5 1.50(3) .
C3 C4 1.54(3) .
C3 H3 0.9800 .
C4 H4A 0.9600 .
C4 H4B 0.9600 .
C4 H4C 0.9600 .
C5 C6 1.49(4) .
C5 H5A 0.9700 .
C5 H5B 0.9700 .
C6 H6A 0.9600 .
C6 H6B 0.9600 .
C6 H6C 0.9600 .
C7 C8 1.47(3) .
C7 N1 1.49(2) .
C7 H7A 0.9700 .
C7 H7B 0.9700 .
C8 C9 1.34(3) .
C8 C12 1.42(3) 2_445
C9 C10 1.37(3) 2_445
C9 H9 0.9300 .
C10 N2 1.37(3) .
C10 C9 1.37(3) 2_444
C10 H10 0.9300 .
C11 N2 1.29(3) .
C11 C12 1.33(3) .
C11 H11 0.9300 .
C12 C8 1.42(3) 2_444
C12 H12 0.9300 .
N1 ZN1 2.103(16) .
N1 H1 0.9800 .
N2 ZN1 2.061(16) .
O1 ZN1 2.169(14) .
O3 ZN1 2.142(13) .
O3 H3A 0.8802 .
O3 H3B 0.8814 .
ZN1 BR1 2.372(3) .

loop_
_geom_torsion_atom_site_label_1
_geom_torsion_atom_site_label_2
_geom_torsion_atom_site_label_3
_geom_torsion_atom_site_label_4
_geom_torsion
_geom_torsion_site_symmetry_1
_geom_torsion_site_symmetry_4
O1 C1 C2 N1 -40(2) . .
O2 C1 C2 N1 134.6(15) . .
O1 C1 C2 C3 79(2) . .
O2 C1 C2 C3 -105.4(18) . .
N1 C2 C3 C5 -74(2) . .
C1 C2 C3 C5 170(2) . .
N1 C2 C3 C4 155.0(19) . .
C1 C2 C3 C4 39(2) . .
C2 C3 C5 C6 176(2) . .
C4 C3 C5 C6 -54(3) . .
N1 C7 C8 C9 117(2) . .
N1 C7 C8 C12 -55(3) . 2_445
C12 C8 C9 C10 -8(3) 2_445 2_445
C7 C8 C9 C10 179(2) . 2_445
N2 C11 C12 C8 -10(4) . 2_444
C8 C7 N1 C2 -57(2) . .
C8 C7 N1 ZN1 -174.6(14) . .
C3 C2 N1 C7 165.6(16) . .
C1 C2 N1 C7 -76.8(17) . .
C3 C2 N1 ZN1 -78.3(16) . .
C1 C2 N1 ZN1 39.4(14) . .
C12 C11 N2 C10 6(3) . .
C12 C11 N2 ZN1 -179.4(18) . .
C9 C10 N2 C11 -4(3) 2_444 .
C9 C10 N2 ZN1 -178.0(16) 2_444 .
O2 C1 O1 ZN1 -155.0(16) . .
C2 C1 O1 ZN1 19.5(19) . .
